data_4350613
loop_
_publ_author_name
'Timosheva, Natalya V.'
'Chandrasekaran, A.'
'Holmes, Robert R.'

_publ_section_title
;
 Biologically relevant phosphoranes: synthesis and structural
 characterization of glucofuranose-derived phosphoranes with penta- and
 hexacoordination at phosphorus.
;
_journal_issue 26
_journal_name_full 'Inorganic chemistry'
_journal_page_first 10836
_journal_page_last 10848
_journal_paper_doi 10.1021/ic061596f
_journal_volume 45
_journal_year 2006
_chemical_formula_moiety 'C31 H41 O10 P S'
_chemical_formula_sum 'C31 H41 O10 P S'
_chemical_formula_weight 636.67
_space_group_IT_number 19
_space_group_name_Hall 'P 2ac 2ab'
_space_group_name_H-M_alt 'P 21 21 21'
_symmetry_cell_setting orthorhombic
_symmetry_space_group_name_H-M 'P 21 21 21'
_atom_sites_solution_hydrogens geom
_atom_sites_solution_primary direct
_atom_sites_solution_secondary difmap
_audit_creation_method SHELXL-97
_cell_angle_alpha 90.00
_cell_angle_beta 90.00
_cell_angle_gamma 90.00
_cell_formula_units_Z 4
_cell_length_a 9.80980(10)
_cell_length_b 14.9672(2)
_cell_length_c 22.2989(4)
_cell_measurement_reflns_used 3243
_cell_measurement_temperature 293(2)
_cell_measurement_theta_max 25.03
_cell_measurement_theta_min 4.08
_cell_volume 3274.04(8)
_computing_structure_refinement 'SHELXL-97 (Sheldrick, 1997)'
_computing_structure_solution 'SHELXS-97 (Sheldrick, 1990)'
_diffrn_ambient_temperature 293(2)
_diffrn_measured_fraction_theta_full 0.993
_diffrn_measured_fraction_theta_max 0.993
_diffrn_measurement_device_type 'Nonius KappaCCD area detector'
_diffrn_radiation_monochromator graphite
_diffrn_radiation_source 'fine-focus sealed tube'
_diffrn_radiation_type MoK\a
_diffrn_radiation_wavelength 0.71073
_diffrn_reflns_av_R_equivalents 0.0000
_diffrn_reflns_av_sigmaI/netI 0.0533
_diffrn_reflns_limit_h_max 11
_diffrn_reflns_limit_h_min -11
_diffrn_reflns_limit_k_max 17
_diffrn_reflns_limit_k_min -17
_diffrn_reflns_limit_l_max 26
_diffrn_reflns_limit_l_min -26
_diffrn_reflns_number 5718
_diffrn_reflns_theta_full 24.98
_diffrn_reflns_theta_max 24.98
_diffrn_reflns_theta_min 4.19
_exptl_absorpt_coefficient_mu 0.201
_exptl_absorpt_correction_T_max 0.9801
_exptl_absorpt_correction_T_min 0.8636
_exptl_crystal_colour colorless
_exptl_crystal_density_diffrn 1.292
_exptl_crystal_density_method 'not measured'
_exptl_crystal_description needle
_exptl_crystal_F_000 1352
_exptl_crystal_size_max 0.75
_exptl_crystal_size_mid 0.10
_exptl_crystal_size_min 0.10
_refine_diff_density_max 0.357
_refine_diff_density_min -0.251
_refine_diff_density_rms 0.045
_refine_ls_abs_structure_details 'Flack H D (1983), Acta Cryst. A39, 876-881'
_refine_ls_abs_structure_Flack 0.04(10)
_refine_ls_extinction_method none
_refine_ls_goodness_of_fit_ref 1.042
_refine_ls_hydrogen_treatment riding
_refine_ls_matrix_type full
_refine_ls_number_parameters 387
_refine_ls_number_reflns 5718
_refine_ls_number_restraints 21
_refine_ls_restrained_S_all 1.048
_refine_ls_R_factor_all 0.0807
_refine_ls_R_factor_gt 0.0562
_refine_ls_shift/su_max 0.001
_refine_ls_shift/su_mean 0.000
_refine_ls_structure_factor_coef Fsqd
_refine_ls_weighting_details 'calc w=1/[\s^2^(Fo^2^)+(0.0622P)^2^+1.3766P] where P=(Fo^2^+2Fc^2^)/3'
_refine_ls_weighting_scheme calc
_refine_ls_wR_factor_gt 0.1185
_refine_ls_wR_factor_ref 0.1283
_reflns_number_gt 4501
_reflns_number_total 5718
_reflns_threshold_expression >2sigma(I)
_cod_data_source_file ic061596fsi20060918_073813.cif
_cod_data_source_block ntp31_(compound_=_2)
_cod_depositor_comments
;
The following automatic conversions were performed:

data item '_symmetry_cell_setting' value 'Orthorhombic' was changed
to 'orthorhombic' in accordance with the
/home/saulius/struct/COD-crude-data/automatic-downloads/DataCite-retrospective/ACS/depositions/lib/dictionaries/cif_core.dic
dictionary named 'cif_core.dic' version 2.4.2 last updated on
2011-04-26.

Automatic conversion script
Id: cif_fix_values 6909 2019-04-08 15:41:33Z antanas 
;
_cod_original_sg_symbol_H-M P2(1)2(1)2(1)
_cod_database_code 4350613

loop_
_symmetry_equiv_pos_as_xyz
'x, y, z'
'-x+1/2, -y, z+1/2'
'x+1/2, -y+1/2, -z'
'-x, y+1/2, -z+1/2'

loop_
_atom_site_label
_atom_site_type_symbol
_atom_site_fract_x
_atom_site_fract_y
_atom_site_fract_z
_atom_site_U_iso_or_equiv
_atom_site_adp_type
_atom_site_occupancy
_atom_site_symmetry_multiplicity
_atom_site_calc_flag
_atom_site_refinement_flags
P P -0.25876(9) -0.21461(6) -0.62967(4) 0.0387(2) Uani 1 1 d .
S S -0.56831(9) -0.13663(6) -0.61522(4) 0.0461(3) Uani 1 1 d .
O1 O -0.0403(3) -0.42050(17) -0.62048(13) 0.0563(7) Uani 1 1 d .
O2 O 0.1658(3) -0.4555(2) -0.66547(19) 0.0943(13) Uani 1 1 d .
O3 O 0.2236(3) -0.31762(17) -0.63129(15) 0.0629(8) Uani 1 1 d .
O4 O -0.1076(2) -0.22277(17) -0.65587(11) 0.0441(6) Uani 1 1 d .
O5 O -0.2820(2) -0.32021(16) -0.61180(11) 0.0439(6) Uani 1 1 d .
O6 O -0.2369(3) -0.18726(17) -0.55977(10) 0.0476(6) Uani 1 1 d .
O7 O -0.2820(2) -0.10590(15) -0.64459(11) 0.0421(6) Uani 1 1 d .
O8 O -0.3483(2) -0.23747(16) -0.68989(10) 0.0408(6) Uani 1 1 d .
O9 O -0.5102(2) -0.21672(18) -0.59024(12) 0.0495(7) Uani 1 1 d .
O10 O -0.7073(2) -0.11630(19) -0.60144(13) 0.0622(8) Uani 1 1 d .
C1 C 0.0481(4) -0.4031(3) -0.6684(2) 0.0591(11) Uani 1 1 d .
H1 H 0.0015 -0.4115 -0.7069 0.071 Uiso 1 1 calc R
C2 C 0.0973(4) -0.3074(3) -0.6617(2) 0.0523(11) Uani 1 1 d .
H2 H 0.1054 -0.2756 -0.7000 0.063 Uiso 1 1 calc R
C3 C -0.0032(3) -0.2646(2) -0.61890(18) 0.0446(9) Uani 1 1 d .
H3 H 0.0422 -0.2202 -0.5935 0.053 Uiso 1 1 calc R
C4 C -0.0517(4) -0.3438(3) -0.58184(18) 0.0483(10) Uani 1 1 d .
H4 H 0.0083 -0.3515 -0.5471 0.058 Uiso 1 1 calc R
C5 C -0.1985(4) -0.3392(3) -0.56089(17) 0.0488(10) Uani 1 1 d .
H5 H -0.2260 -0.3955 -0.5420 0.059 Uiso 1 1 calc R
C6 C -0.2265(5) -0.2615(3) -0.51998(18) 0.0591(11) Uani 1 1 d .
H6A H -0.3108 -0.2703 -0.4980 0.071 Uiso 1 1 calc R
H6B H -0.1526 -0.2532 -0.4916 0.071 Uiso 1 1 calc R
C7 C 0.2795(4) -0.4040(3) -0.6446(2) 0.0642(12) Uani 1 1 d .
C8 C 0.3828(5) -0.4002(4) -0.6934(3) 0.0874(17) Uani 1 1 d .
H8A H 0.4175 -0.4591 -0.7008 0.131 Uiso 1 1 calc R
H8B H 0.4563 -0.3617 -0.6815 0.131 Uiso 1 1 calc R
H8C H 0.3413 -0.3773 -0.7292 0.131 Uiso 1 1 calc R
C9 C 0.3367(7) -0.4416(4) -0.5876(3) 0.110(2) Uani 1 1 d .
H9A H 0.3753 -0.4994 -0.5954 0.165 Uiso 1 1 calc R
H9B H 0.2652 -0.4471 -0.5584 0.165 Uiso 1 1 calc R
H9C H 0.4062 -0.4024 -0.5725 0.165 Uiso 1 1 calc R
C10 C -0.3318(4) -0.0411(2) -0.60562(16) 0.0425(9) Uani 1 1 d .
C11 C -0.2527(4) 0.0303(3) -0.58532(17) 0.0510(10) Uani 1 1 d .
C12 C -0.3164(5) 0.0878(3) -0.54442(19) 0.0599(12) Uani 1 1 d .
H12 H -0.2656 0.1353 -0.5295 0.072 Uiso 1 1 calc R
C13 C -0.4478(5) 0.0790(3) -0.52478(19) 0.0585(11) Uani 1 1 d .
C14 C -0.5263(4) 0.0130(3) -0.55011(18) 0.0531(10) Uani 1 1 d .
H14 H -0.6182 0.0083 -0.5404 0.064 Uiso 1 1 calc R
C15 C -0.4685(4) -0.0463(3) -0.58995(18) 0.0455(9) Uani 1 1 d .
C16 C -0.5480(4) -0.1421(3) -0.69407(17) 0.0449(9) Uani 1 1 d .
C17 C -0.6491(4) -0.1003(3) -0.7278(2) 0.0627(12) Uani 1 1 d .
H17 H -0.7182 -0.0687 -0.7087 0.075 Uiso 1 1 calc R
C18 C -0.6473(5) -0.1055(3) -0.7887(2) 0.0724(14) Uani 1 1 d .
C19 C -0.5399(5) -0.1518(3) -0.8158(2) 0.0660(12) Uani 1 1 d .
H19 H -0.5374 -0.1540 -0.8575 0.079 Uiso 1 1 calc R
C20 C -0.4365(4) -0.1948(3) -0.78434(17) 0.0496(10) Uani 1 1 d .
C21 C -0.4417(4) -0.1892(2) -0.72151(17) 0.0410(9) Uani 1 1 d .
C22 C -0.1054(5) 0.0484(3) -0.6052(2) 0.0661(13) Uani 1 1 d .
C23 C -0.3213(4) -0.2446(3) -0.81727(18) 0.0550(11) Uani 1 1 d .
C24 C -0.1052(11) 0.0532(7) -0.6742(4) 0.118(3) Uiso 0.70 1 d PD
C25 C -0.0123(9) -0.0268(6) -0.5796(4) 0.094(3) Uiso 0.70 1 d PD
C26 C -0.0524(9) 0.1389(5) -0.5783(4) 0.100(3) Uiso 0.70 1 d PD
C24A C -0.0521(14) -0.0039(8) -0.6662(5) 0.052(3) Uiso 0.30 1 d PD
C25A C -0.002(2) 0.0242(12) -0.5541(6) 0.120(8) Uiso 0.30 1 d PD
C26A C -0.085(2) 0.1511(8) -0.6215(7) 0.101(6) Uiso 0.30 1 d PD
C27 C -0.5062(6) 0.1408(4) -0.4764(2) 0.0888(17) Uani 1 1 d .
H27A H -0.6012 0.1508 -0.4841 0.133 Uiso 1 1 calc R
H27B H -0.4585 0.1968 -0.4772 0.133 Uiso 1 1 calc R
H27C H -0.4953 0.1134 -0.4378 0.133 Uiso 1 1 calc R
C28 C -0.7554(7) -0.0598(5) -0.8266(3) 0.133(3) Uani 1 1 d .
H28A H -0.8427 -0.0862 -0.8185 0.200 Uiso 1 1 calc R
H28B H -0.7338 -0.0672 -0.8683 0.200 Uiso 1 1 calc R
H28C H -0.7581 0.0027 -0.8170 0.200 Uiso 1 1 calc R
C29 C -0.3435(6) -0.2425(4) -0.8855(2) 0.0840(15) Uani 1 1 d .
H29A H -0.2705 -0.2739 -0.9050 0.126 Uiso 1 1 calc R
H29B H -0.3450 -0.1817 -0.8991 0.126 Uiso 1 1 calc R
H29C H -0.4286 -0.2707 -0.8951 0.126 Uiso 1 1 calc R
C30 C -0.3188(5) -0.3439(3) -0.7996(2) 0.0728(14) Uani 1 1 d .
H30A H -0.2460 -0.3734 -0.8204 0.109 Uiso 1 1 calc R
H30B H -0.4041 -0.3711 -0.8102 0.109 Uiso 1 1 calc R
H30C H -0.3049 -0.3491 -0.7571 0.109 Uiso 1 1 calc R
C31 C -0.1850(5) -0.1989(4) -0.8041(2) 0.0729(14) Uani 1 1 d .
H31A H -0.1131 -0.2302 -0.8244 0.109 Uiso 1 1 calc R
H31B H -0.1682 -0.1996 -0.7617 0.109 Uiso 1 1 calc R
H31C H -0.1880 -0.1382 -0.8179 0.109 Uiso 1 1 calc R

loop_
_atom_site_aniso_label
_atom_site_aniso_U_11
_atom_site_aniso_U_22
_atom_site_aniso_U_33
_atom_site_aniso_U_23
_atom_site_aniso_U_13
_atom_site_aniso_U_12
P 0.0332(5) 0.0424(5) 0.0405(5) -0.0006(4) -0.0020(4) 0.0021(4)
S 0.0346(5) 0.0479(6) 0.0557(6) -0.0038(5) 0.0059(4) 0.0033(4)
O1 0.0506(15) 0.0452(16) 0.073(2) -0.0078(14) 0.0085(15) -0.0024(12)
O2 0.0443(18) 0.053(2) 0.186(4) -0.043(2) 0.016(2) -0.0015(15)
O3 0.0367(14) 0.0424(15) 0.110(2) -0.0174(16) -0.0113(15) 0.0040(11)
O4 0.0326(13) 0.0524(16) 0.0474(14) 0.0031(13) -0.0011(10) 0.0046(12)
O5 0.0375(13) 0.0446(14) 0.0497(15) 0.0046(12) -0.0053(11) 0.0003(11)
O6 0.0521(15) 0.0517(16) 0.0391(14) -0.0005(12) -0.0041(12) 0.0060(12)
O7 0.0391(13) 0.0407(14) 0.0464(14) -0.0041(11) 0.0015(11) 0.0017(11)
O8 0.0383(13) 0.0434(15) 0.0406(14) -0.0028(12) -0.0040(11) 0.0072(11)
O9 0.0424(14) 0.0498(16) 0.0565(17) 0.0076(14) 0.0065(12) 0.0032(12)
O10 0.0334(14) 0.0675(19) 0.086(2) -0.0073(16) 0.0131(13) 0.0031(12)
C1 0.044(2) 0.060(3) 0.073(3) -0.018(2) 0.002(2) -0.003(2)
C2 0.032(2) 0.053(3) 0.072(3) -0.010(2) -0.0015(18) -0.0004(18)
C3 0.0323(18) 0.046(2) 0.056(2) -0.006(2) -0.0114(17) 0.0025(16)
C4 0.041(2) 0.051(2) 0.053(2) -0.002(2) -0.0085(18) 0.0076(19)
C5 0.045(2) 0.051(3) 0.050(2) 0.007(2) -0.0046(17) 0.0088(18)
C6 0.063(3) 0.071(3) 0.044(2) 0.007(2) -0.0012(19) 0.017(2)
C7 0.046(2) 0.047(3) 0.100(4) -0.011(2) -0.001(2) 0.002(2)
C8 0.055(3) 0.078(4) 0.129(5) -0.020(3) 0.021(3) -0.004(3)
C9 0.117(5) 0.092(5) 0.121(5) 0.021(4) -0.003(4) 0.026(4)
C10 0.049(2) 0.038(2) 0.041(2) -0.0030(17) -0.0032(17) 0.0010(17)
C11 0.052(2) 0.045(2) 0.055(2) 0.0022(19) -0.004(2) -0.004(2)
C12 0.080(3) 0.042(2) 0.058(3) -0.010(2) -0.008(2) 0.001(2)
C13 0.069(3) 0.054(3) 0.053(3) -0.014(2) -0.002(2) 0.012(2)
C14 0.054(2) 0.055(3) 0.049(2) -0.005(2) 0.0080(19) 0.009(2)
C15 0.045(2) 0.044(2) 0.048(2) -0.0004(19) 0.0023(18) 0.0076(17)
C16 0.035(2) 0.045(2) 0.055(2) -0.0041(19) -0.0064(17) 0.0048(18)
C17 0.055(3) 0.058(3) 0.076(3) -0.016(2) -0.012(2) 0.020(2)
C18 0.068(3) 0.087(4) 0.062(3) -0.006(3) -0.030(3) 0.029(3)
C19 0.079(3) 0.070(3) 0.049(3) -0.004(2) -0.018(2) 0.020(3)
C20 0.057(2) 0.047(2) 0.045(2) -0.0003(18) -0.0081(19) 0.004(2)
C21 0.037(2) 0.037(2) 0.048(2) 0.0021(16) -0.0101(17) 0.0043(17)
C22 0.065(3) 0.056(3) 0.078(3) -0.009(2) 0.003(2) -0.024(2)
C23 0.063(3) 0.057(3) 0.045(2) -0.003(2) -0.0006(19) 0.010(2)
C27 0.105(4) 0.079(4) 0.083(4) -0.031(3) 0.006(3) 0.019(3)
C28 0.137(6) 0.164(7) 0.098(4) -0.016(4) -0.053(4) 0.093(5)
C29 0.104(4) 0.095(4) 0.053(3) -0.007(3) 0.002(3) 0.023(3)
C30 0.093(4) 0.054(3) 0.072(3) -0.006(2) 0.020(3) 0.013(3)
C31 0.068(3) 0.083(4) 0.068(3) 0.000(3) 0.015(2) 0.000(3)

loop_
_atom_type_symbol
_atom_type_description
_atom_type_scat_dispersion_real
_atom_type_scat_dispersion_imag
_atom_type_scat_source
C C 0.0033 0.0016 'International Tables Vol C Tables 4.2.6.8 and 6.1.1.4'
H H 0.0000 0.0000 'International Tables Vol C Tables 4.2.6.8 and 6.1.1.4'
O O 0.0106 0.0060 'International Tables Vol C Tables 4.2.6.8 and 6.1.1.4'
P P 0.1023 0.0942 'International Tables Vol C Tables 4.2.6.8 and 6.1.1.4'
S S 0.1246 0.1234 'International Tables Vol C Tables 4.2.6.8 and 6.1.1.4'

loop_
_geom_angle_atom_site_label_1
_geom_angle_atom_site_label_2
_geom_angle_atom_site_label_3
_geom_angle
_geom_angle_publ_flag
O4 P O5 98.25(13) y
O4 P O6 104.32(13) y
O4 P O7 97.36(13) y
O4 P O8 100.45(13) y
O4 P O9 174.59(12) y
O5 P O6 91.60(13) y
O5 P O7 164.00(13) y
O5 P O8 85.63(13) y
O5 P O9 77.10(10) y
O6 P O7 87.93(13) y
O6 P O8 155.22(14) y
O6 P O9 78.78(12) y
O7 P O8 88.11(12) y
O7 P O9 87.13(10) y
O8 P O9 76.60(11) y
O10 S O9 118.14(17) y
O10 S C15 107.33(17) ?
O9 S C15 107.15(17) ?
O10 S C16 109.26(18) ?
O9 S C16 107.53(17) ?
C15 S C16 106.89(18) y
C1 O1 C4 110.9(3) ?
C1 O2 C7 110.9(3) ?
C2 O3 C7 109.4(3) ?
C3 O4 P 118.6(2) y
C5 O5 P 107.7(2) y
C6 O6 P 114.2(2) y
C10 O7 P 126.9(2) y
C21 O8 P 132.3(2) y
S O9 P 103.49(13) y
O2 C1 O1 111.8(4) ?
O2 C1 C2 105.2(3) ?
O1 C1 C2 107.2(3) ?
O3 C2 C3 108.2(3) ?
O3 C2 C1 102.8(3) ?
C3 C2 C1 104.7(3) ?
O4 C3 C2 106.4(3) ?
O4 C3 C4 115.0(3) ?
C2 C3 C4 102.5(3) ?
O1 C4 C5 107.2(3) ?
O1 C4 C3 105.8(3) ?
C5 C4 C3 115.4(3) ?
O5 C5 C6 102.9(3) ?
O5 C5 C4 108.0(3) ?
C6 C5 C4 113.4(3) ?
O6 C6 C5 103.8(3) ?
O2 C7 O3 104.7(3) ?
O2 C7 C8 108.2(4) ?
O3 C7 C8 112.1(4) ?
O2 C7 C9 111.4(4) ?
O3 C7 C9 107.9(4) ?
C8 C7 C9 112.3(4) ?
C15 C10 O7 117.2(3) ?
C15 C10 C11 119.9(3) ?
O7 C10 C11 122.8(3) ?
C10 C11 C12 115.7(4) ?
C10 C11 C22 124.3(4) ?
C12 C11 C22 120.0(4) ?
C13 C12 C11 124.8(4) ?
C12 C13 C14 117.7(4) ?
C12 C13 C27 121.3(4) ?
C14 C13 C27 121.0(4) ?
C13 C14 C15 119.9(4) ?
C14 C15 C10 121.5(4) ?
C14 C15 S 118.2(3) ?
C10 C15 S 120.0(3) ?
C17 C16 C21 121.3(4) ?
C17 C16 S 115.9(3) ?
C21 C16 S 122.7(3) ?
C18 C17 C16 120.3(4) ?
C17 C18 C19 118.0(4) ?
C17 C18 C28 121.4(5) ?
C19 C18 C28 120.6(4) ?
C20 C19 C18 124.1(4) ?
C19 C20 C21 116.7(4) ?
C19 C20 C23 121.2(4) ?
C21 C20 C23 122.1(3) ?
O8 C21 C16 122.8(3) ?
O8 C21 C20 117.4(3) ?
C16 C21 C20 119.5(3) ?
C11 C22 C24 107.4(5) ?
C11 C22 C25 108.6(5) ?
C24 C22 C25 113.5(6) ?
C11 C22 C26 110.7(5) ?
C24 C22 C26 110.0(5) ?
C25 C22 C26 106.8(5) ?
C11 C22 C25A 111.1(9) ?
C11 C22 C26A 110.8(8) ?
C25A C22 C26A 107.8(8) ?
C11 C22 C24A 116.9(5) ?
C25A C22 C24A 106.4(8) ?
C26A C22 C24A 103.3(7) ?
C31 C23 C29 107.7(4) ?
C31 C23 C30 111.6(4) ?
C29 C23 C30 106.0(4) ?
C31 C23 C20 109.5(3) ?
C29 C23 C20 111.0(3) ?
C30 C23 C20 110.9(4) ?

loop_
_geom_bond_atom_site_label_1
_geom_bond_atom_site_label_2
_geom_bond_distance
_geom_bond_publ_flag
P O4 1.598(2) y
P O5 1.646(3) y
P O6 1.626(3) y
P O7 1.676(2) y
P O8 1.641(2) y
P O9 2.618(2) y
S O10 1.431(3) y
S O9 1.440(3) y
S C15 1.761(4) ?
S C16 1.771(4) ?
O1 C1 1.401(5) ?
O1 C4 1.439(5) ?
O2 C1 1.397(5) ?
O2 C7 1.434(5) ?
O3 C2 1.421(5) ?
O3 C7 1.435(5) ?
O4 C3 1.456(4) ?
O5 C5 1.428(4) ?
O6 C6 1.426(5) ?
O7 C10 1.391(4) ?
O8 C21 1.363(4) ?
C1 C2 1.520(6) ?
C2 C3 1.514(5) ?
C3 C4 1.522(5) ?
C4 C5 1.515(5) ?
C5 C6 1.503(6) ?
C7 C8 1.488(7) ?
C7 C9 1.498(7) ?
C10 C15 1.389(5) ?
C10 C11 1.396(5) ?
C11 C12 1.400(6) ?
C11 C22 1.535(6) ?
C12 C13 1.368(6) ?
C13 C14 1.374(6) ?
C13 C27 1.531(6) ?
C14 C15 1.377(5) ?
C16 C17 1.393(5) ?
C16 C21 1.400(5) ?
C17 C18 1.360(6) ?
C18 C19 1.399(6) ?
C18 C28 1.518(6) ?
C19 C20 1.392(6) ?
C20 C21 1.404(5) ?
C20 C23 1.539(6) ?
C22 C24 1.541(9) ?
C22 C25 1.558(9) ?
C22 C26 1.570(9) ?
C22 C25A 1.572(14) ?
C22 C26A 1.592(14) ?
C22 C24A 1.655(11) ?
C23 C31 1.531(6) ?
C23 C29 1.538(6) ?
C23 C30 1.538(6) ?
